data_8100212
loop_
_publ_author_name
'Huang, Xiang-Hong'
'Zhang, Qian-Feng'
'Sung, Herman H. Y.'

_publ_section_title
;
Crystal structure of 2-propyl-1H-pyrrolo-[2,3-b]pyridine, C~10~H~12~N~2~
;
_journal_coden_ASTM ZKNSFT
_journal_issue 4
_journal_name_full 'Zeitschrift f\"ur Kristallographie - New Crystal Structures'
_journal_page_first 451
_journal_page_last 452
_journal_paper_doi 10.1524/ncrs.2004.219.14.483
_journal_volume 219
_journal_year 2004
_chemical_formula_sum 'C10 H12 N2'
_chemical_formula_weight 160.22
_space_group_IT_number 2
_symmetry_cell_setting triclinic
_symmetry_space_group_name_Hall '-P 1'
_symmetry_space_group_name_H-M 'P -1'
_cell_angle_alpha 76.891(2)
_cell_angle_beta 89.395(2)
_cell_angle_gamma 82.459(2)
_cell_formula_units_Z 2
_cell_length_a 5.5503(7)
_cell_length_b 7.9255(10)
_cell_length_c 9.9922(13)
_cell_measurement_temperature 100(2)
_cell_volume 424.31(9)
_diffrn_ambient_temperature 100(2)
_exptl_crystal_density_diffrn 1.254
_cod_depositor_comments
;
 Updated bibliographic information.

 Antanas Vaitkus,
 2020-10-02

The following automatic conversions were performed:
'_symmetry_cell_setting' value 'Triclinic' changed to 'triclinic'
according to '/home/saulius/struct/CIF-dictionaries/cif_core.dic'
dictionary named 'cif_core.dic' version 2.4.1 from 2010-06-29.

Automatic conversion script
Id: cif_fix_enum 1527 2010-12-29 10:47:43Z saulius 
;
_cod_database_code 8100212

loop_
_symmetry_equiv_pos_as_xyz
'x, y, z'
'-x, -y, -z'

loop_
_atom_site_label
_atom_site_type_symbol
_atom_site_fract_x
_atom_site_fract_y
_atom_site_fract_z
_atom_site_U_iso_or_equiv
_atom_site_adp_type
_atom_site_occupancy
_atom_site_symmetry_multiplicity
_atom_site_Wyckoff_symbol
_atom_site_calc_flag
_atom_site_refinement_flags
_atom_site_disorder_assembly
_atom_site_disorder_group
N1 N 0.08667(15) 0.92870(11) 0.69638(9) 0.0206(2) Uani 1 2 i d . . .
N2 N 0.27911(15) 0.85279(11) 0.49849(9) 0.0194(2) Uani 1 2 i d . . .
H2A H 0.1642 0.9029 0.4369 0.023 Uiso 1 2 i calc R . .
C1 C 0.11815(19) 0.90864(13) 0.83188(11) 0.0228(2) Uani 1 2 i d . . .
H1B H -0.0095 0.9582 0.8808 0.027 Uiso 1 2 i calc R . .
C2 C 0.3261(2) 0.81965(13) 0.90595(10) 0.0233(2) Uani 1 2 i d . . .
H2B H 0.3371 0.8108 1.0022 0.028 Uiso 1 2 i calc R . .
C3 C 0.51664(19) 0.74417(13) 0.83937(10) 0.0227(2) Uani 1 2 i d . . .
H3A H 0.6604 0.6845 0.8881 0.027 Uiso 1 2 i calc R . .
C4 C 0.49060(18) 0.75862(12) 0.69872(11) 0.0202(2) Uani 1 2 i d . . .
C5 C 0.27095(18) 0.85312(12) 0.63459(10) 0.0185(2) Uani 1 2 i d . . .
C6 C 0.63060(18) 0.70142(13) 0.59261(10) 0.0204(2) Uani 1 2 i d . . .
H6A H 0.7871 0.6345 0.6033 0.025 Uiso 1 2 i calc R . .
C7 C 0.49783(17) 0.76064(12) 0.47286(10) 0.0189(2) Uani 1 2 i d . . .
C8 C 0.55240(18) 0.73840(13) 0.33155(10) 0.0202(2) Uani 1 2 i d . . .
H8A H 0.5468 0.8552 0.2688 0.024 Uiso 1 2 i calc R . .
H8B H 0.4248 0.6788 0.3006 0.024 Uiso 1 2 i calc R . .
C9 C 0.79986(18) 0.63344(13) 0.32113(10) 0.0219(2) Uani 1 2 i d . . .
H9A H 0.9275 0.6905 0.3551 0.026 Uiso 1 2 i calc R . .
H9B H 0.8036 0.5148 0.3808 0.026 Uiso 1 2 i calc R . .
C10 C 0.8555(2) 0.61827(14) 0.17499(11) 0.0262(2) Uani 1 2 i d . . .
H10A H 1.0156 0.5500 0.1732 0.039 Uiso 1 2 i calc R . .
H10B H 0.8553 0.7353 0.1159 0.039 Uiso 1 2 i calc R . .
H10C H 0.7315 0.5597 0.1415 0.039 Uiso 1 2 i calc R . .

loop_
_atom_site_aniso_label
_atom_site_aniso_U_11
_atom_site_aniso_U_22
_atom_site_aniso_U_33
_atom_site_aniso_U_23
_atom_site_aniso_U_13
_atom_site_aniso_U_12
N1 0.0197(4) 0.0206(4) 0.0216(5) -0.0048(3) 0.0007(3) -0.0029(3)
N2 0.0180(4) 0.0191(4) 0.0203(4) -0.0040(3) -0.0021(3) -0.0006(3)
C1 0.0227(5) 0.0228(5) 0.0238(5) -0.0070(4) 0.0037(4) -0.0038(4)
C2 0.0281(5) 0.0252(5) 0.0163(5) -0.0037(4) -0.0006(4) -0.0041(4)
C3 0.0231(5) 0.0228(5) 0.0203(5) -0.0022(4) -0.0031(4) -0.0009(4)
C4 0.0192(5) 0.0169(4) 0.0236(5) -0.0026(4) -0.0008(4) -0.0028(4)
C5 0.0204(5) 0.0171(4) 0.0182(5) -0.0030(3) -0.0002(4) -0.0047(4)
C6 0.0181(5) 0.0196(5) 0.0222(5) -0.0034(4) -0.0011(4) 0.0002(4)
C7 0.0191(5) 0.0156(4) 0.0218(5) -0.0031(4) 0.0000(4) -0.0030(4)
C8 0.0215(5) 0.0188(5) 0.0195(5) -0.0030(4) -0.0011(4) -0.0024(4)
C9 0.0210(5) 0.0210(5) 0.0226(5) -0.0040(4) -0.0007(4) -0.0008(4)
C10 0.0281(5) 0.0267(5) 0.0234(5) -0.0067(4) 0.0023(4) -0.0006(4)

loop_
_geom_bond_atom_site_label_1
_geom_bond_atom_site_label_2
_geom_bond_distance
_geom_bond_site_symmetry_2
_geom_bond_publ_flag
N1 C5 1.3341(13) . yes
N1 C1 1.3375(13) . yes
N2 C5 1.3609(13) . yes
N2 C7 1.3850(12) . yes
N2 H2A 0.8800 . ?
C1 C2 1.3945(15) . yes
C1 H1B 0.9500 . ?
C2 C3 1.3851(15) . yes
C2 H2B 0.9500 . ?
C3 C4 1.3914(15) . yes
C3 H3A 0.9500 . ?
C4 C5 1.4202(14) . yes
C4 C6 1.4289(14) . yes
C6 C7 1.3668(14) . yes
C6 H6A 0.9500 . ?
C7 C8 1.4854(15) . yes
C8 C9 1.5250(14) . yes
C8 H8A 0.9900 . ?
C8 H8B 0.9900 . ?
C9 C10 1.5175(14) . yes
C9 H9A 0.9900 . ?
C9 H9B 0.9900 . ?
C10 H10A 0.9800 . ?
C10 H10B 0.9800 . ?
C10 H10C 0.9800 . ?

loop_
_cod_related_entry_id
_cod_related_entry_database
_cod_related_entry_code
1 ChemSpider 14275489
